data_9017355
loop_
_publ_author_name
'Araki, T.'
'Zoltai, T.'

_publ_section_title
;
 Crystal structure of babingtonite
;
_journal_name_full 'Zeitschrift fur Kristallographie'
_journal_page_first 355
_journal_page_last 373
_journal_volume 135
_journal_year 1972
_chemical_compound_source 'Yakuki mine, Japan'
_chemical_formula_sum 'Al0.09 Ca1.925 Fe1.615 H K0.015 Mg0.13 Mn0.3 Na0.015 O15 Si4.915'
_chemical_name_mineral Babingtonite
_space_group_IT_number 2
_space_group_name_Hall '-P 1'
_space_group_name_H-M_alt 'P -1'
_symmetry_space_group_name_H-M 'P -1'
_cell_angle_alpha 91.433
_cell_angle_beta 93.886
_cell_angle_gamma 104.255
_cell_formula_units_Z 2
_cell_length_a 7.509
_cell_length_b 11.697
_cell_length_c 6.719
_cell_volume 570.132
_database_code_amcsd 0010730
_exptl_crystal_density_diffrn 3.317
_cod_data_source_file inputs/fixed/downloads/12/12790.cif
_cod_data_source_block 12790
_cod_original_formula_sum 'Ca1.925 Mn.3 Na.015 K.015 Fe1.615 Mg.13 Al.09 Si4.915 (O15 H)'
_cod_database_code 9017355

loop_
_space_group_symop_operation_xyz
x,y,z
-x,-y,-z

loop_
_atom_site_label
_atom_site_fract_x
_atom_site_fract_y
_atom_site_fract_z
_atom_site_occupancy
_atom_site_U_iso_or_equiv
_atom_site_type_symbol
_atom_site_attached_hydrogens
Ca1 0.78195 0.94185 0.14246 0.96250 0.01049 Ca 0
Mn1 0.78195 0.94185 0.14246 0.02750 0.01049 Mn 0
Na1 0.78195 0.94185 0.14246 0.00750 0.01049 Na 0
K1 0.78195 0.94185 0.14246 0.00750 0.01049 K 0
Ca2 0.23789 0.52034 0.30414 0.96250 0.00881 Ca 0
Mn2 0.23789 0.52034 0.30414 0.02750 0.00881 Mn 0
Na2 0.23789 0.52034 0.30414 0.00750 0.00881 Na 0
K2 0.23789 0.52034 0.30414 0.00750 0.00881 K 0
Fe2+ 0.59363 0.64411 0.06137 0.63000 0.00627 Fe 0
Mn2+ 0.59363 0.64411 0.06137 0.24500 0.00627 Mn 0
Mg 0.59363 0.64411 0.06137 0.13000 0.00627 Mg 0
Fe3+ 0.04655 0.23532 0.18443 0.98500 0.00709 Fe 0
Al 0.04655 0.23532 0.18443 0.00500 0.00709 Al 0
Si1 0.28767 0.05351 0.34126 0.98300 0.00733 Si 0
Al1 0.28767 0.05351 0.34126 0.01700 0.00733 Al 0
Si2 0.46011 0.31355 0.42474 0.98300 0.00661 Si 0
Al2 0.46011 0.31355 0.42474 0.01700 0.00661 Al 0
Si3 0.80613 0.44506 0.20977 0.98300 0.00628 Si 0
Al3 0.80613 0.44506 0.20977 0.01700 0.00628 Al 0
Si4 0.98773 0.71336 0.30999 0.98300 0.00662 Si 0
Al4 0.98773 0.71336 0.30999 0.01700 0.00662 Al 0
Si5 0.32721 0.83592 0.10650 0.98300 0.00737 Si 0
Al5 0.32721 0.83592 0.10650 0.01700 0.00737 Al 0
O-H1 0.19767 0.98774 0.53409 1.00000 0.01341 O 1
O2 0.13003 0.08047 0.18484 1.00000 0.00887 O 0
O3 0.43302 0.17111 0.43607 1.00000 0.01123 O 0
O4 0.31691 0.33841 0.24601 1.00000 0.00909 O 0
O5 0.55045 0.62029 0.36622 1.00000 0.00937 O 0
O6 0.67737 0.37087 0.37284 1.00000 0.00955 O 0
O7 0.96850 0.38455 0.15858 1.00000 0.00951 O 0
O8 0.67837 0.47453 0.02701 1.00000 0.00870 O 0
O9 0.92555 0.56897 0.33717 1.00000 0.00870 O 0
O10 0.87215 0.75533 0.12528 1.00000 0.00956 O 0
O11 0.02110 0.22100 0.47837 1.00000 0.01130 O 0
O12 0.20394 0.73700 0.24969 1.00000 0.00979 O 0
O13 0.50958 0.79949 0.05626 1.00000 0.01126 O 0
O14 0.80576 0.14201 0.08167 1.00000 0.01031 O 0
O15 0.39447 0.96755 0.22562 1.00000 0.01150 O 0

loop_
_cod_changelog_entry_id
_cod_changelog_entry_author
_cod_changelog_entry_date
_cod_changelog_entry_text
1
;cod-tools version 3.8.0
Id: cif_guess_AMCSD_atom_types 9574 2023-05-10 09:00:05Z saulius
;
2023-05-10T18:58:09+03:00
;Derived atom types and hydrogen counts
from atom names that follow the AMCSD naming convention
(Wat == water, O-H == hydroxyl).
;

loop_
_cod_related_entry_id
_cod_related_entry_database
_cod_related_entry_code
1 AMCSD 0010730
